data_7705685
loop_
_publ_author_name
'Lukina, Daria A.'
'Skatova, Alexandra A.'
'Sokolov, Vladimir G.'
'Baranov, Evgenii V.'
'Demeshko, Serhiy'
'Ketkov, Sergey Yu'
'Fedushkin, Igor L.'

_publ_section_title
;
 Low-coordinate Sm(II) and Yb(II) complexes derived from
 sterically-hindered 1,2-bis(imino)acenaphthene (Ar<sup>BIG</sup>-bian).
;
_journal_issue 41
_journal_name_full 'Dalton transactions (Cambridge, England : 2003)'
_journal_page_first 14445
_journal_page_last 14451
_journal_paper_doi 10.1039/d0dt02963g
_journal_volume 49
_journal_year 2020
_chemical_formula_sum 'C99.5 H90 N2 O2 Yb'
_chemical_formula_weight 1518.77
_space_group_crystal_system triclinic
_space_group_IT_number 2
_space_group_name_Hall '-P 1'
_space_group_name_H-M_alt 'P -1'
_atom_sites_solution_hydrogens geom
_atom_sites_solution_primary dual
_atom_sites_solution_secondary difmap
_audit_creation_method SHELXL-2016/6
_audit_update_record
;
2020-08-11 deposited with the CCDC.	2020-09-21 downloaded from the CCDC.
;
_cell_angle_alpha 87.8870(10)
_cell_angle_beta 74.1140(10)
_cell_angle_gamma 67.0670(10)
_cell_formula_units_Z 2
_cell_length_a 12.9233(4)
_cell_length_b 14.4027(5)
_cell_length_c 22.7605(7)
_cell_measurement_reflns_used 9849
_cell_measurement_temperature 100(2)
_cell_measurement_theta_max 30.56
_cell_measurement_theta_min 2.23
_cell_volume 3740.9(2)
_computing_cell_refinement 'Bruker SAINT'
_computing_data_collection 'Bruker APEX3'
_computing_data_reduction 'Bruker SAINT'
_computing_molecular_graphics 'Bruker SHELXTL'
_computing_publication_material 'Bruker SHELXTL'
_computing_structure_refinement 'SHELXL-2016/6 (Sheldrick, 2016)'
_computing_structure_solution 'SHELXT 2014/5 (Sheldrick, 2014)'
_diffrn_ambient_temperature 100(2)
_diffrn_measured_fraction_theta_full 0.997
_diffrn_measured_fraction_theta_max 0.997
_diffrn_measurement_device_type 'Bruker D8 Quest CMOS'
_diffrn_measurement_method '\f and \w scans'
_diffrn_radiation_type MoK\a
_diffrn_radiation_wavelength 0.71073
_diffrn_reflns_av_R_equivalents 0.0214
_diffrn_reflns_av_unetI/netI 0.0303
_diffrn_reflns_Laue_measured_fraction_full 0.997
_diffrn_reflns_Laue_measured_fraction_max 0.997
_diffrn_reflns_limit_h_max 17
_diffrn_reflns_limit_h_min -17
_diffrn_reflns_limit_k_max 19
_diffrn_reflns_limit_k_min -19
_diffrn_reflns_limit_l_max 30
_diffrn_reflns_limit_l_min -30
_diffrn_reflns_number 39323
_diffrn_reflns_point_group_measured_fraction_full 0.997
_diffrn_reflns_point_group_measured_fraction_max 0.997
_diffrn_reflns_theta_full 25.242
_diffrn_reflns_theta_max 28.000
_diffrn_reflns_theta_min 2.324
_diffrn_source 'microfocus sealed tube'
_exptl_absorpt_coefficient_mu 1.305
_exptl_absorpt_correction_T_max 0.7461
_exptl_absorpt_correction_T_min 0.6487
_exptl_absorpt_correction_type multi-scan
_exptl_absorpt_process_details 'SADABS 2016/2 (Bruker AXS Inc.)'
_exptl_crystal_colour black
_exptl_crystal_density_diffrn 1.348
_exptl_crystal_description prism
_exptl_crystal_F_000 1574
_exptl_crystal_size_max 0.350
_exptl_crystal_size_mid 0.290
_exptl_crystal_size_min 0.270
_refine_diff_density_max 0.868
_refine_diff_density_min -0.705
_refine_diff_density_rms 0.071
_refine_ls_extinction_method none
_refine_ls_goodness_of_fit_ref 1.047
_refine_ls_hydrogen_treatment constr
_refine_ls_matrix_type full
_refine_ls_number_parameters 1048
_refine_ls_number_reflns 17959
_refine_ls_number_restraints 173
_refine_ls_restrained_S_all 1.052
_refine_ls_R_factor_all 0.0301
_refine_ls_R_factor_gt 0.0255
_refine_ls_shift/su_max 0.002
_refine_ls_shift/su_mean 0.000
_refine_ls_structure_factor_coef Fsqd
_refine_ls_weighting_details 'w=1/[\s^2^(Fo^2^)+(0.0305P)^2^+1.9098P] where P=(Fo^2^+2Fc^2^)/3'
_refine_ls_weighting_scheme calc
_refine_ls_wR_factor_gt 0.0595
_refine_ls_wR_factor_ref 0.0608
_reflns_Friedel_coverage 0.000
_reflns_number_gt 16446
_reflns_number_total 17959
_reflns_threshold_expression 'I > 2\s(I)'
_cod_data_source_file d0dt02963g2.cif
_cod_data_source_block ybarbianm
_cod_depositor_comments 'Adding full bibliography for 7705684--7705686.cif.'
_cod_original_formula_sum 'C99.50 H90 N2 O2 Yb'
_cod_database_code 7705685
_shelx_shelxl_version_number 2016/6
_shelx_space_group_comment
;
The symmetry employed for this shelxl refinement is uniquely defined
by the following loop, which should always be used as a source of
symmetry information in preference to the above space-group names.
They are only intended as comments.
;
_shelx_estimated_absorpt_t_min 0.658
_shelx_estimated_absorpt_t_max 0.720

loop_
_space_group_symop_operation_xyz
'x, y, z'
'-x, -y, -z'

loop_
_atom_site_label
_atom_site_type_symbol
_atom_site_fract_x
_atom_site_fract_y
_atom_site_fract_z
_atom_site_U_iso_or_equiv
_atom_site_adp_type
_atom_site_occupancy
_atom_site_site_symmetry_order
_atom_site_calc_flag
_atom_site_refinement_flags_posn
_atom_site_refinement_flags_adp
_atom_site_refinement_flags_occupancy
_atom_site_disorder_assembly
_atom_site_disorder_group
Yb1 Yb 0.66530(2) 0.78776(2) 0.28360(2) 0.01241(3) Uani 1 1 d . . . . .
N1 N 0.51032(13) 0.73681(11) 0.32596(7) 0.0129(3) Uani 1 1 d . . . . .
N2 N 0.62836(13) 0.74511(11) 0.19726(6) 0.0114(3) Uani 1 1 d . . . . .
C1 C 0.45535(15) 0.75606(13) 0.27927(8) 0.0123(3) Uani 1 1 d . . . . .
C2 C 0.51116(15) 0.76289(13) 0.21777(8) 0.0115(3) Uani 1 1 d . . . . .
C3 C 0.42589(15) 0.78377(13) 0.18218(8) 0.0141(3) Uani 1 1 d . . . . .
C4 C 0.31955(16) 0.78867(14) 0.22407(8) 0.0153(4) Uani 1 1 d . . . . .
C5 C 0.33251(16) 0.77526(14) 0.28420(8) 0.0146(3) Uani 1 1 d . . . . .
C6 C 0.23519(17) 0.78086(15) 0.33067(9) 0.0191(4) Uani 1 1 d . . . . .
H6A H 0.238452 0.773638 0.371856 0.023 Uiso 1 1 calc R U . . .
C7 C 0.12918(17) 0.79779(17) 0.31537(10) 0.0240(4) Uani 1 1 d . . . . .
H7A H 0.062307 0.801841 0.347476 0.029 Uiso 1 1 calc R U . . .
C8 C 0.11920(17) 0.80841(17) 0.25711(10) 0.0255(4) Uani 1 1 d . . . . .
H8A H 0.047116 0.818916 0.249232 0.031 Uiso 1 1 calc R U . . .
C9 C 0.21833(17) 0.80359(16) 0.20795(9) 0.0206(4) Uani 1 1 d . . . . .
C10 C 0.22478(18) 0.81321(17) 0.14468(10) 0.0247(4) Uani 1 1 d . . . . .
H10A H 0.158746 0.821800 0.130934 0.030 Uiso 1 1 calc R U . . .
C11 C 0.32606(18) 0.81010(16) 0.10362(9) 0.0229(4) Uani 1 1 d . . . . .
H11A H 0.328100 0.817858 0.061743 0.027 Uiso 1 1 calc R U . . .
C12 C 0.42835(16) 0.79567(14) 0.12136(8) 0.0167(4) Uani 1 1 d . . . . .
H12A H 0.497201 0.794247 0.091865 0.020 Uiso 1 1 calc R U . . .
C13 C 0.46564(16) 0.68490(14) 0.37345(8) 0.0135(3) Uani 1 1 d . . . . .
C14 C 0.46681(16) 0.58849(14) 0.36149(8) 0.0143(3) Uani 1 1 d . . . . .
C15 C 0.41710(17) 0.54093(14) 0.40895(8) 0.0165(4) Uani 1 1 d . . . . .
H15A H 0.420438 0.475662 0.400220 0.020 Uiso 1 1 calc R U . . .
C16 C 0.36308(17) 0.58565(15) 0.46835(8) 0.0178(4) Uani 1 1 d . . . . .
C17 C 0.36421(17) 0.67885(15) 0.48032(8) 0.0176(4) Uani 1 1 d . . . . .
H17A H 0.327013 0.711237 0.520543 0.021 Uiso 1 1 calc R U . . .
C18 C 0.41845(16) 0.72676(14) 0.43501(8) 0.0146(3) Uani 1 1 d . . . . .
C19 C 0.52889(16) 0.53193(14) 0.29810(8) 0.0150(4) Uani 1 1 d . . . . .
H19A H 0.579471 0.566525 0.274885 0.018 Uiso 1 1 calc R U . . .
C20 C 0.61067(18) 0.42449(15) 0.30510(8) 0.0202(4) Uani 1 1 d . . . . .
C21 C 0.5840(2) 0.34068(17) 0.30182(11) 0.0321(5) Uani 1 1 d . . . . .
H21A H 0.513441 0.348455 0.293058 0.039 Uiso 1 1 calc R U . . .
C22 C 0.6599(3) 0.24528(19) 0.31126(12) 0.0452(7) Uani 1 1 d . . . . .
H22A H 0.639738 0.188816 0.309757 0.054 Uiso 1 1 calc R U . . .
C23 C 0.7631(3) 0.2319(2) 0.32266(11) 0.0469(8) Uani 1 1 d . . . . .
H23A H 0.815153 0.166342 0.328100 0.056 Uiso 1 1 calc R U . . .
C24 C 0.7911(2) 0.3141(2) 0.32623(10) 0.0397(6) Uani 1 1 d . . . . .
H24A H 0.862224 0.305332 0.334618 0.048 Uiso 1 1 calc R U . . .
C25 C 0.7153(2) 0.40988(18) 0.31756(9) 0.0287(5) Uani 1 1 d . . . . .
H25A H 0.735213 0.466181 0.320183 0.034 Uiso 1 1 calc R U . . .
C26 C 0.44866(17) 0.53165(14) 0.25987(8) 0.0163(4) Uani 1 1 d . . . . .
C27 C 0.49008(19) 0.52510(16) 0.19622(9) 0.0223(4) Uani 1 1 d . . . . .
H27A H 0.565734 0.524605 0.177750 0.027 Uiso 1 1 calc R U . . .
C28 C 0.4231(2) 0.51928(19) 0.15925(10) 0.0286(5) Uani 1 1 d . . . . .
H28A H 0.452936 0.515513 0.115950 0.034 Uiso 1 1 calc R U . . .
C29 C 0.3134(2) 0.51893(17) 0.18505(10) 0.0261(4) Uani 1 1 d . . . . .
H29A H 0.267594 0.514120 0.159891 0.031 Uiso 1 1 calc R U . . .
C30 C 0.27126(19) 0.52571(16) 0.24823(10) 0.0244(4) Uani 1 1 d . . . . .
H30A H 0.195791 0.525704 0.266529 0.029 Uiso 1 1 calc R U . . .
C31 C 0.33777(18) 0.53253(15) 0.28528(9) 0.0210(4) Uani 1 1 d . . . . .
H31A H 0.306892 0.537870 0.328574 0.025 Uiso 1 1 calc R U . . .
C32 C 0.3111(2) 0.53244(16) 0.51896(9) 0.0231(4) Uani 1 1 d . . . . .
H32A H 0.241612 0.582368 0.547642 0.035 Uiso 1 1 calc R U . . .
H32B H 0.369077 0.496042 0.540775 0.035 Uiso 1 1 calc R U . . .
H32C H 0.288970 0.484356 0.501344 0.035 Uiso 1 1 calc R U . . .
C33 C 0.42397(17) 0.82510(14) 0.45262(8) 0.0158(4) Uani 1 1 d . . . . .
H33A H 0.451624 0.852684 0.413182 0.019 Uiso 1 1 calc R U . . .
C34 C 0.30359(17) 0.90410(14) 0.48484(8) 0.0164(4) Uani 1 1 d . . . . .
C35 C 0.23152(19) 0.96231(16) 0.44984(9) 0.0220(4) Uani 1 1 d . . . . .
H35A H 0.258424 0.951631 0.406427 0.026 Uiso 1 1 calc R U . . .
C36 C 0.12153(19) 1.03528(17) 0.47749(10) 0.0267(4) Uani 1 1 d . . . . .
H36A H 0.073957 1.074452 0.452959 0.032 Uiso 1 1 calc R U . . .
C37 C 0.08052(19) 1.05146(17) 0.54068(10) 0.0269(5) Uani 1 1 d . . . . .
H37A H 0.005051 1.101658 0.559557 0.032 Uiso 1 1 calc R U . . .
C38 C 0.15001(19) 0.99413(16) 0.57619(9) 0.0237(4) Uani 1 1 d . . . . .
H38A H 0.121816 1.004673 0.619588 0.028 Uiso 1 1 calc R U . . .
C39 C 0.26110(18) 0.92104(15) 0.54872(9) 0.0195(4) Uani 1 1 d . . . . .
H39A H 0.308389 0.882379 0.573515 0.023 Uiso 1 1 calc R U . . .
C40 C 0.51408(17) 0.81070(14) 0.48767(8) 0.0167(4) Uani 1 1 d . . . . .
C41 C 0.5357(2) 0.74100(16) 0.53173(10) 0.0242(4) Uani 1 1 d . . . . .
H41A H 0.493391 0.698645 0.541156 0.029 Uiso 1 1 calc R U . . .
C42 C 0.6185(2) 0.73313(18) 0.56191(11) 0.0306(5) Uani 1 1 d . . . . .
H42A H 0.631723 0.685845 0.592050 0.037 Uiso 1 1 calc R U . . .
C43 C 0.6820(2) 0.79323(17) 0.54860(11) 0.0281(5) Uani 1 1 d . . . . .
H43A H 0.738649 0.787329 0.569278 0.034 Uiso 1 1 calc R U . . .
C44 C 0.6619(2) 0.86191(17) 0.50489(11) 0.0269(5) Uani 1 1 d . . . . .
H44A H 0.705681 0.902970 0.494902 0.032 Uiso 1 1 calc R U . . .
C45 C 0.57775(18) 0.87108(16) 0.47552(9) 0.0222(4) Uani 1 1 d . . . . .
H45A H 0.563388 0.919951 0.446328 0.027 Uiso 1 1 calc R U . . .
C46 C 0.67759(15) 0.76358(13) 0.13693(8) 0.0110(3) Uani 1 1 d . . . . .
C47 C 0.75868(15) 0.68166(13) 0.09436(8) 0.0112(3) Uani 1 1 d . . . . .
C48 C 0.81893(15) 0.70040(14) 0.03718(8) 0.0132(3) Uani 1 1 d . . . . .
H48A H 0.872002 0.644723 0.008590 0.016 Uiso 1 1 calc R U . . .
C49 C 0.80382(16) 0.79735(14) 0.02089(8) 0.0151(4) Uani 1 1 d . . . . .
C50 C 0.71915(16) 0.87832(14) 0.06207(8) 0.0148(3) Uani 1 1 d . . . . .
H50A H 0.705621 0.945455 0.051080 0.018 Uiso 1 1 calc R U . . .
C51 C 0.65438(15) 0.86338(13) 0.11850(8) 0.0123(3) Uani 1 1 d . . . . .
C52 C 0.77540(15) 0.57408(13) 0.11092(8) 0.0114(3) Uani 1 1 d . . . . .
H52A H 0.709223 0.581120 0.148089 0.014 Uiso 1 1 calc R U . . .
C53 C 0.88684(16) 0.51512(13) 0.12915(8) 0.0131(3) Uani 1 1 d . . . . .
C54 C 0.88199(18) 0.45730(16) 0.17947(9) 0.0220(4) Uani 1 1 d . . . . .
H54A H 0.808307 0.459433 0.203684 0.026 Uiso 1 1 calc R U . . .
C55 C 0.9831(2) 0.39651(18) 0.19491(10) 0.0288(5) Uani 1 1 d . . . . .
H55A H 0.978161 0.356698 0.228968 0.035 Uiso 1 1 calc R U . . .
C56 C 1.09117(19) 0.39396(16) 0.16057(10) 0.0249(4) Uani 1 1 d . . . . .
H56A H 1.160377 0.353053 0.171178 0.030 Uiso 1 1 calc R U . . .
C57 C 1.09702(17) 0.45156(16) 0.11079(9) 0.0213(4) Uani 1 1 d . . . . .
H57A H 1.170609 0.450367 0.087107 0.026 Uiso 1 1 calc R U . . .
C58 C 0.99595(16) 0.51112(15) 0.09523(9) 0.0172(4) Uani 1 1 d . . . . .
H58A H 1.001434 0.549926 0.060712 0.021 Uiso 1 1 calc R U . . .
C59 C 0.76141(16) 0.51446(14) 0.06116(8) 0.0138(3) Uani 1 1 d . . . . .
C60 C 0.84038(17) 0.41706(15) 0.03781(9) 0.0178(4) Uani 1 1 d . . . . .
H60A H 0.908190 0.385853 0.051634 0.021 Uiso 1 1 calc R U . . .
C61 C 0.8212(2) 0.36451(16) -0.00578(9) 0.0234(4) Uani 1 1 d . . . . .
H61A H 0.876404 0.298332 -0.021647 0.028 Uiso 1 1 calc R U . . .
C62 C 0.7224(2) 0.40823(17) -0.02593(9) 0.0244(4) Uani 1 1 d . . . . .
H62A H 0.709100 0.372269 -0.055325 0.029 Uiso 1 1 calc R U . . .
C63 C 0.64281(18) 0.50512(17) -0.00279(9) 0.0224(4) Uani 1 1 d . . . . .
H63A H 0.574710 0.535819 -0.016426 0.027 Uiso 1 1 calc R U . . .
C64 C 0.66225(17) 0.55749(15) 0.04024(9) 0.0183(4) Uani 1 1 d . . . . .
H64A H 0.607019 0.623843 0.055715 0.022 Uiso 1 1 calc R U . . .
C65 C 0.87288(18) 0.81637(15) -0.04015(9) 0.0217(4) Uani 1 1 d . . . . .
H65A H 0.892008 0.761691 -0.070738 0.033 Uiso 1 1 calc R U . . .
H65B H 0.945375 0.818742 -0.036064 0.033 Uiso 1 1 calc R U . . .
H65C H 0.826038 0.880992 -0.053219 0.033 Uiso 1 1 calc R U . . .
C66 C 0.55613(16) 0.95233(13) 0.16127(8) 0.0140(3) Uani 1 1 d . . . . .
H66A H 0.486567 0.933856 0.172999 0.017 Uiso 1 1 calc R U . . .
C67 C 0.51772(17) 1.05160(14) 0.13054(9) 0.0178(4) Uani 1 1 d . . . . .
C68 C 0.46369(18) 1.05728(16) 0.08416(9) 0.0234(4) Uani 1 1 d . . . . .
H68A H 0.456081 0.998932 0.071122 0.028 Uiso 1 1 calc R U . . .
C69 C 0.4211(2) 1.14691(18) 0.05695(11) 0.0324(5) Uani 1 1 d . . . . .
H69A H 0.385578 1.149228 0.025177 0.039 Uiso 1 1 calc R U . . .
C70 C 0.4301(2) 1.23270(18) 0.07591(11) 0.0353(6) Uani 1 1 d . . . . .
H70A H 0.400253 1.294155 0.057524 0.042 Uiso 1 1 calc R U . . .
C71 C 0.4825(2) 1.22883(17) 0.12142(12) 0.0335(5) Uani 1 1 d . . . . .
H71A H 0.488620 1.287858 0.134541 0.040 Uiso 1 1 calc R U . . .
C72 C 0.52697(19) 1.13829(15) 0.14869(10) 0.0241(4) Uani 1 1 d . . . . .
H72A H 0.563758 1.136306 0.179849 0.029 Uiso 1 1 calc R U . . .
C73 C 0.58162(17) 0.96581(13) 0.22076(8) 0.0153(4) Uani 1 1 d . . . . .
C74 C 0.68963(18) 0.96467(14) 0.22134(9) 0.0186(4) Uani 1 1 d . . . . .
H74A H 0.751988 0.954091 0.181798 0.022 Uiso 1 1 calc R U . . .
C75 C 0.7126(2) 0.97646(16) 0.27632(10) 0.0252(4) Uani 1 1 d . . . . .
H75A H 0.791567 0.972794 0.276164 0.030 Uiso 1 1 calc R U . . .
C76 C 0.6259(2) 0.99247(16) 0.33142(10) 0.0282(5) Uani 1 1 d . . . . .
H76A H 0.642117 1.001085 0.370937 0.034 Uiso 1 1 calc R U . . .
C77 C 0.5162(2) 0.99735(15) 0.33145(9) 0.0246(4) Uani 1 1 d . . . . .
H77A H 0.452789 1.011836 0.370936 0.030 Uiso 1 1 calc R U . . .
C78 C 0.49355(18) 0.98400(14) 0.27641(9) 0.0192(4) Uani 1 1 d . . . . .
H78A H 0.413164 0.991911 0.276415 0.023 Uiso 1 1 calc R U . . .
O1 O 0.88258(12) 0.73880(11) 0.22807(6) 0.0207(3) Uani 1 1 d . . . . .
O2 O 0.79887(13) 0.66414(12) 0.33254(7) 0.0262(3) Uani 1 1 d . . . . .
C79 C 0.93260(18) 0.75068(16) 0.16477(9) 0.0222(4) Uani 1 1 d . . . . .
H79A H 0.994703 0.775073 0.161784 0.033 Uiso 1 1 calc R U . . .
H79B H 0.871566 0.799649 0.148639 0.033 Uiso 1 1 calc R U . . .
H79C H 0.965509 0.685370 0.140891 0.033 Uiso 1 1 calc R U . . .
C80 C 0.95975(18) 0.65044(19) 0.24741(11) 0.0297(5) Uani 1 1 d . . . . .
H80A H 1.040433 0.648091 0.234512 0.036 Uiso 1 1 calc R U . . .
H80B H 0.960144 0.589337 0.228645 0.036 Uiso 1 1 calc R U . . .
C81 C 0.9184(2) 0.6535(2) 0.31551(11) 0.0373(6) Uani 1 1 d . . . . .
H81A H 0.967236 0.590384 0.330102 0.045 Uiso 1 1 calc R U . . .
H81B H 0.924674 0.711229 0.334342 0.045 Uiso 1 1 calc R U . . .
C82 C 0.76457(19) 0.62882(17) 0.39108(9) 0.0253(4) Uani 1 1 d . . . . .
H82A H 0.814767 0.557271 0.390847 0.038 Uiso 1 1 calc R U . . .
H82B H 0.682834 0.636694 0.400109 0.038 Uiso 1 1 calc R U . . .
H82C H 0.772534 0.668228 0.422513 0.038 Uiso 1 1 calc R U . . .
C1S C 0.2489(4) 0.2813(3) 0.28943(15) 0.0661(10) Uani 1 1 d . . . . .
H1SA H 0.219335 0.307732 0.332482 0.099 Uiso 1 1 calc R U . . .
H1SB H 0.334702 0.251339 0.277434 0.099 Uiso 1 1 calc R U . . .
H1SC H 0.221725 0.336530 0.263677 0.099 Uiso 1 1 calc R U . . .
C2S C 0.2049(3) 0.2030(2) 0.28140(13) 0.0418(6) Uani 1 1 d . . . . .
C3S C 0.1295(4) 0.1790(3) 0.33117(14) 0.0656(11) Uani 1 1 d . . . . .
H3SA H 0.104410 0.214779 0.370101 0.079 Uiso 1 1 calc R U . . .
C4S C 0.0919(4) 0.1046(3) 0.32402(16) 0.0686(11) Uani 1 1 d . . . . .
H4SA H 0.043472 0.087129 0.358194 0.082 Uiso 1 1 calc R U . . .
C5S C 0.1246(3) 0.0550(3) 0.26689(17) 0.0585(8) Uani 1 1 d . . . . .
H5SA H 0.098404 0.003529 0.261723 0.070 Uiso 1 1 calc R U . . .
C6S C 0.1933(3) 0.0796(2) 0.21891(16) 0.0563(8) Uani 1 1 d . . . . .
H6SA H 0.215049 0.045666 0.179671 0.068 Uiso 1 1 calc R U . . .
C7S C 0.2332(2) 0.1544(2) 0.22595(14) 0.0415(6) Uani 1 1 d . . . . .
H7SA H 0.280910 0.171532 0.191275 0.050 Uiso 1 1 calc R U . . .
C8S C 0.7102(4) 0.2943(3) 0.1460(2) 0.0389(12) Uani 0.550(4) 1 d D U P A 1
H8SA H 0.746350 0.332630 0.161747 0.058 Uiso 0.550(4) 1 calc R U P A 1
H8SB H 0.642661 0.293196 0.178273 0.058 Uiso 0.550(4) 1 calc R U P A 1
H8SC H 0.684218 0.326426 0.110952 0.058 Uiso 0.550(4) 1 calc R U P A 1
C9S C 0.7991(3) 0.18647(19) 0.12571(16) 0.0258(12) Uani 0.550(4) 1 d DG U P A 1
C10S C 0.8785(3) 0.1380(2) 0.15876(13) 0.0358(12) Uani 0.550(4) 1 d G U P A 1
H10B H 0.879232 0.172946 0.193130 0.043 Uiso 0.550(4) 1 calc R U P A 1
C11S C 0.9569(3) 0.0383(2) 0.14153(15) 0.032(3) Uani 0.550(4) 1 d G U P A 1
H11B H 1.011148 0.005111 0.164114 0.039 Uiso 0.550(4) 1 calc R U P A 1
C12S C 0.9558(3) -0.01292(18) 0.09124(15) 0.0367(12) Uani 0.550(4) 1 d G U P A 1
H12B H 1.009395 -0.081062 0.079459 0.044 Uiso 0.550(4) 1 calc R U P A 1
C13S C 0.8764(3) 0.0356(2) 0.05819(12) 0.0307(10) Uani 0.550(4) 1 d G U P A 1
H13A H 0.875726 0.000600 0.023820 0.037 Uiso 0.550(4) 1 calc R U P A 1
C14S C 0.7981(3) 0.1353(2) 0.07542(15) 0.0302(13) Uani 0.550(4) 1 d G U P A 1
H14A H 0.743809 0.168435 0.052835 0.036 Uiso 0.550(4) 1 calc R U P A 1
C8Q C 0.7900(6) 0.1094(5) 0.0230(2) 0.0437(16) Uani 0.450(4) 1 d D U P A 2
H8QA H 0.795883 0.163734 -0.003197 0.065 Uiso 0.450(4) 1 calc R U P A 2
H8QB H 0.708302 0.116342 0.036540 0.065 Uiso 0.450(4) 1 calc R U P A 2
H8QC H 0.839017 0.043790 -0.000241 0.065 Uiso 0.450(4) 1 calc R U P A 2
C9Q C 0.8312(4) 0.1161(4) 0.07835(19) 0.0333(16) Uani 0.450(4) 1 d DG U P A 2
C10Q C 0.7893(4) 0.2076(3) 0.1128(2) 0.0303(17) Uani 0.450(4) 1 d G U P A 2
H10C H 0.730641 0.265629 0.103255 0.036 Uiso 0.450(4) 1 calc R U P A 2
C11Q C 0.8331(4) 0.2142(3) 0.16113(18) 0.0353(14) Uani 0.450(4) 1 d G U P A 2
H11C H 0.804428 0.276759 0.184653 0.042 Uiso 0.450(4) 1 calc R U P A 2
C12Q C 0.9189(4) 0.1293(4) 0.1751(2) 0.0464(18) Uani 0.450(4) 1 d G U P A 2
H12C H 0.948811 0.133815 0.208105 0.056 Uiso 0.450(4) 1 calc R U P A 2
C13Q C 0.9608(5) 0.0378(3) 0.1406(3) 0.067(7) Uani 0.450(4) 1 d G U P A 2
H13B H 1.019405 -0.020260 0.150159 0.080 Uiso 0.450(4) 1 calc R U P A 2
C14Q C 0.9170(5) 0.0312(3) 0.0923(2) 0.0462(19) Uani 0.450(4) 1 d G U P A 2
H14B H 0.945619 -0.031392 0.068760 0.055 Uiso 0.450(4) 1 calc R U P A 2
C15S C 0.0526(16) 0.6418(11) 0.4607(8) 0.074(4) Uani 0.25 1 d D U P B -1
H15B H 0.077446 0.672609 0.488971 0.112 Uiso 0.25 1 calc R U P B -1
H15C H -0.014880 0.693251 0.450389 0.112 Uiso 0.25 1 calc R U P B -1
H15D H 0.117160 0.613481 0.423221 0.112 Uiso 0.25 1 calc R U P B -1
C16S C 0.0183(8) 0.5571(6) 0.4912(4) 0.031(3) Uani 0.25 1 d DG U P B -1
C17S C -0.0446(8) 0.5682(5) 0.5526(4) 0.039(3) Uani 0.25 1 d G U P B -1
H17B H -0.059629 0.625853 0.577720 0.047 Uiso 0.25 1 calc R U P B -1
C18S C -0.0854(9) 0.4950(8) 0.5772(3) 0.042(3) Uani 0.25 1 d G U P B -1
H18A H -0.128294 0.502574 0.619151 0.050 Uiso 0.25 1 calc R U P B -1
C19S C -0.0633(11) 0.4107(7) 0.5404(5) 0.058(5) Uani 0.25 1 d G U P B -1
H19B H -0.091185 0.360621 0.557215 0.070 Uiso 0.25 1 calc R U P B -1
C20S C -0.0005(11) 0.3996(7) 0.4790(5) 0.085(5) Uani 0.25 1 d G U P B -1
H20A H 0.014588 0.341946 0.453848 0.101 Uiso 0.25 1 calc R U P B -1
C21S C 0.0403(9) 0.4728(8) 0.4544(3) 0.058(4) Uani 0.25 1 d G U P B -1
H21B H 0.083254 0.465225 0.412416 0.070 Uiso 0.25 1 calc R U P B -1
C15Q C 0.063(2) 0.5981(14) 0.4408(10) 0.074(4) Uani 0.25 1 d D U P C -2
H15E H -0.004609 0.658026 0.436786 0.112 Uiso 0.25 1 calc R U P C -2
H15F H 0.107843 0.562426 0.400327 0.112 Uiso 0.25 1 calc R U P C -2
H15G H 0.112263 0.618756 0.458335 0.112 Uiso 0.25 1 calc R U P C -2
C16Q C 0.0187(11) 0.5276(8) 0.4830(6) 0.038(3) Uani 0.25 1 d DG U P C -2
C17Q C -0.0692(11) 0.5705(7) 0.5371(6) 0.099(10) Uani 0.25 1 d G U P C -2
H17C H -0.095920 0.640527 0.548478 0.118 Uiso 0.25 1 calc R U P C -2
C18Q C -0.1180(11) 0.5109(9) 0.5745(5) 0.102(9) Uani 0.25 1 d G U P C -2
H18B H -0.178046 0.540238 0.611433 0.122 Uiso 0.25 1 calc R U P C -2
C19Q C -0.0788(11) 0.4085(9) 0.5577(5) 0.033(3) Uani 0.25 1 d G U P C -2
H19C H -0.112174 0.367775 0.583302 0.040 Uiso 0.25 1 calc R U P C -2
C20Q C 0.0091(11) 0.3656(7) 0.5036(5) 0.072(4) Uani 0.25 1 d G U P C -2
H20B H 0.035825 0.295600 0.492215 0.086 Uiso 0.25 1 calc R U P C -2
C21Q C 0.0579(9) 0.4252(8) 0.4662(5) 0.058(4) Uani 0.25 1 d DG U P C -2
H21C H 0.117953 0.395888 0.429260 0.070 Uiso 0.25 1 calc R U P C -2

loop_
_atom_site_aniso_label
_atom_site_aniso_U_11
_atom_site_aniso_U_22
_atom_site_aniso_U_33
_atom_site_aniso_U_23
_atom_site_aniso_U_13
_atom_site_aniso_U_12
Yb1 0.01571(4) 0.01385(4) 0.01113(4) 0.00215(3) -0.00428(3) -0.00920(3)
N1 0.0171(7) 0.0138(7) 0.0102(7) 0.0008(5) -0.0028(6) -0.0094(6)
N2 0.0107(7) 0.0130(7) 0.0101(7) 0.0013(5) -0.0011(5) -0.0055(6)
C1 0.0129(8) 0.0112(8) 0.0121(8) -0.0017(6) -0.0013(6) -0.0051(7)
C2 0.0125(8) 0.0085(8) 0.0121(8) -0.0010(6) -0.0015(6) -0.0040(7)
C3 0.0121(8) 0.0111(8) 0.0177(9) -0.0010(7) -0.0039(7) -0.0033(7)
C4 0.0131(8) 0.0139(9) 0.0181(9) -0.0015(7) -0.0038(7) -0.0046(7)
C5 0.0141(8) 0.0127(8) 0.0164(9) -0.0030(7) -0.0024(7) -0.0056(7)
C6 0.0175(9) 0.0202(10) 0.0172(9) -0.0039(7) 0.0006(7) -0.0081(8)
C7 0.0125(9) 0.0291(11) 0.0250(11) -0.0076(8) 0.0045(8) -0.0083(8)
C8 0.0112(9) 0.0310(12) 0.0323(11) -0.0055(9) -0.0043(8) -0.0069(8)
C9 0.0138(9) 0.0222(10) 0.0249(10) -0.0025(8) -0.0054(8) -0.0056(8)
C10 0.0179(10) 0.0311(12) 0.0273(11) -0.0001(9) -0.0121(8) -0.0078(9)
C11 0.0227(10) 0.0273(11) 0.0207(10) 0.0022(8) -0.0110(8) -0.0088(9)
C12 0.0157(9) 0.0180(9) 0.0152(9) -0.0001(7) -0.0045(7) -0.0053(7)
C13 0.0141(8) 0.0158(9) 0.0126(8) 0.0018(7) -0.0032(6) -0.0084(7)
C14 0.0179(9) 0.0158(9) 0.0112(8) 0.0012(7) -0.0043(7) -0.0088(7)
C15 0.0232(10) 0.0155(9) 0.0144(9) 0.0024(7) -0.0039(7) -0.0124(8)
C16 0.0221(9) 0.0213(10) 0.0139(9) 0.0039(7) -0.0037(7) -0.0138(8)
C17 0.0228(10) 0.0218(10) 0.0105(8) -0.0006(7) -0.0011(7) -0.0134(8)
C18 0.0172(9) 0.0163(9) 0.0135(8) 0.0008(7) -0.0040(7) -0.0100(7)
C19 0.0198(9) 0.0150(9) 0.0118(8) 0.0010(7) -0.0021(7) -0.0100(7)
C20 0.0267(10) 0.0177(9) 0.0101(8) 0.0015(7) 0.0006(7) -0.0064(8)
C21 0.0378(13) 0.0180(10) 0.0326(12) 0.0026(9) 0.0021(10) -0.0109(10)
C22 0.0582(18) 0.0178(11) 0.0399(15) 0.0060(10) 0.0100(13) -0.0109(12)
C23 0.0502(17) 0.0286(13) 0.0273(13) 0.0129(10) 0.0061(11) 0.0080(12)
C24 0.0382(14) 0.0410(15) 0.0188(11) 0.0050(10) -0.0053(10) 0.0043(12)
C25 0.0327(12) 0.0297(12) 0.0158(10) -0.0004(8) -0.0055(8) -0.0049(10)
C26 0.0223(9) 0.0124(8) 0.0157(9) -0.0016(7) -0.0036(7) -0.0092(7)
C27 0.0279(11) 0.0304(11) 0.0159(9) -0.0007(8) -0.0032(8) -0.0207(9)
C28 0.0381(13) 0.0407(13) 0.0165(10) 0.0008(9) -0.0078(9) -0.0251(11)
C29 0.0311(11) 0.0287(11) 0.0271(11) 0.0001(9) -0.0145(9) -0.0164(10)
C30 0.0205(10) 0.0259(11) 0.0273(11) -0.0003(8) -0.0060(8) -0.0100(9)
C31 0.0221(10) 0.0203(10) 0.0187(9) -0.0014(7) -0.0024(8) -0.0084(8)
C32 0.0332(11) 0.0270(11) 0.0145(9) 0.0038(8) -0.0028(8) -0.0204(9)
C33 0.0213(9) 0.0185(9) 0.0109(8) 0.0008(7) -0.0016(7) -0.0131(8)
C34 0.0229(9) 0.0162(9) 0.0151(9) -0.0005(7) -0.0037(7) -0.0138(8)
C35 0.0278(11) 0.0283(11) 0.0178(9) 0.0012(8) -0.0094(8) -0.0173(9)
C36 0.0263(11) 0.0298(12) 0.0298(11) 0.0024(9) -0.0131(9) -0.0137(9)
C37 0.0198(10) 0.0276(11) 0.0316(12) -0.0048(9) -0.0027(8) -0.0101(9)
C38 0.0271(11) 0.0244(11) 0.0183(10) -0.0031(8) 0.0005(8) -0.0132(9)
C39 0.0247(10) 0.0185(9) 0.0168(9) 0.0004(7) -0.0033(7) -0.0119(8)
C40 0.0205(9) 0.0170(9) 0.0131(8) -0.0034(7) -0.0014(7) -0.0096(8)
C41 0.0325(11) 0.0252(11) 0.0241(10) 0.0054(8) -0.0100(9) -0.0200(9)
C42 0.0428(14) 0.0309(12) 0.0319(12) 0.0129(9) -0.0228(10) -0.0215(11)
C43 0.0324(12) 0.0271(11) 0.0343(12) 0.0038(9) -0.0181(10) -0.0159(10)
C44 0.0303(11) 0.0242(11) 0.0362(12) 0.0047(9) -0.0135(9) -0.0185(10)
C45 0.0266(11) 0.0215(10) 0.0228(10) 0.0025(8) -0.0068(8) -0.0143(9)
C46 0.0098(8) 0.0134(8) 0.0110(8) 0.0002(6) -0.0037(6) -0.0052(7)
C47 0.0105(8) 0.0119(8) 0.0123(8) 0.0011(6) -0.0045(6) -0.0046(7)
C48 0.0122(8) 0.0148(9) 0.0111(8) 0.0000(6) -0.0022(6) -0.0043(7)
C49 0.0146(8) 0.0191(9) 0.0115(8) 0.0028(7) -0.0026(7) -0.0074(7)
C50 0.0168(9) 0.0135(9) 0.0135(8) 0.0034(7) -0.0042(7) -0.0056(7)
C51 0.0123(8) 0.0127(8) 0.0116(8) -0.0003(6) -0.0039(6) -0.0042(7)
C52 0.0104(8) 0.0121(8) 0.0113(8) 0.0013(6) -0.0023(6) -0.0047(7)
C53 0.0141(8) 0.0108(8) 0.0140(8) -0.0008(6) -0.0048(7) -0.0037(7)
C54 0.0203(10) 0.0251(11) 0.0226(10) 0.0085(8) -0.0072(8) -0.0109(8)
C55 0.0295(11) 0.0301(12) 0.0294(12) 0.0158(9) -0.0150(9) -0.0112(10)
C56 0.0210(10) 0.0213(10) 0.0316(11) 0.0031(8) -0.0151(9) -0.0024(8)
C57 0.0139(9) 0.0225(10) 0.0241(10) -0.0026(8) -0.0041(7) -0.0040(8)
C58 0.0163(9) 0.0197(9) 0.0150(9) 0.0019(7) -0.0044(7) -0.0065(8)
C59 0.0156(8) 0.0156(9) 0.0114(8) 0.0012(6) -0.0014(6) -0.0092(7)
C60 0.0202(9) 0.0161(9) 0.0163(9) 0.0002(7) -0.0037(7) -0.0072(8)
C61 0.0313(11) 0.0180(10) 0.0200(10) -0.0026(8) -0.0028(8) -0.0116(9)
C62 0.0368(12) 0.0269(11) 0.0183(10) -0.0001(8) -0.0081(8) -0.0213(10)
C63 0.0239(10) 0.0307(11) 0.0198(10) 0.0032(8) -0.0091(8) -0.0165(9)
C64 0.0172(9) 0.0206(10) 0.0186(9) -0.0004(7) -0.0047(7) -0.0089(8)
C65 0.0254(10) 0.0191(10) 0.0151(9) 0.0033(7) 0.0021(8) -0.0084(8)
C66 0.0153(8) 0.0111(8) 0.0139(8) 0.0009(6) -0.0027(7) -0.0045(7)
C67 0.0160(9) 0.0146(9) 0.0169(9) 0.0037(7) -0.0015(7) -0.0022(7)
C68 0.0218(10) 0.0211(10) 0.0214(10) 0.0022(8) -0.0062(8) -0.0022(8)
C69 0.0276(12) 0.0315(12) 0.0285(12) 0.0100(9) -0.0106(9) -0.0004(10)
C70 0.0299(12) 0.0237(12) 0.0378(13) 0.0166(10) -0.0058(10) 0.0006(10)
C71 0.0349(13) 0.0163(10) 0.0438(14) 0.0092(9) -0.0057(11) -0.0086(10)
C72 0.0266(11) 0.0157(10) 0.0269(11) 0.0046(8) -0.0059(9) -0.0065(8)
C73 0.0216(9) 0.0077(8) 0.0143(8) 0.0002(6) -0.0035(7) -0.0042(7)
C74 0.0270(10) 0.0148(9) 0.0170(9) 0.0021(7) -0.0065(8) -0.0113(8)
C75 0.0409(13) 0.0222(10) 0.0246(10) 0.0058(8) -0.0155(9) -0.0212(10)
C76 0.0550(15) 0.0215(10) 0.0188(10) 0.0029(8) -0.0146(10) -0.0235(11)
C77 0.0409(13) 0.0144(9) 0.0157(9) -0.0010(7) -0.0024(8) -0.0115(9)
C78 0.0253(10) 0.0109(9) 0.0173(9) 0.0000(7) -0.0026(8) -0.0050(8)
O1 0.0160(7) 0.0228(7) 0.0217(7) 0.0047(6) -0.0040(5) -0.0072(6)
O2 0.0213(7) 0.0384(9) 0.0246(8) 0.0173(7) -0.0105(6) -0.0165(7)
C79 0.0203(10) 0.0275(11) 0.0198(10) 0.0023(8) -0.0041(8) -0.0117(9)
C80 0.0157(10) 0.0355(13) 0.0356(12) 0.0144(10) -0.0069(9) -0.0088(9)
C81 0.0233(11) 0.0605(17) 0.0364(13) 0.0241(12) -0.0168(10) -0.0212(12)
C82 0.0258(11) 0.0263(11) 0.0203(10) 0.0098(8) -0.0039(8) -0.0092(9)
C1S 0.109(3) 0.077(2) 0.0408(17) 0.0092(16) -0.0169(18) -0.070(2)
C2S 0.0557(17) 0.0390(15) 0.0462(16) 0.0178(12) -0.0313(13) -0.0248(13)
C3S 0.111(3) 0.092(3) 0.0343(16) 0.0209(16) -0.0336(18) -0.074(3)
C4S 0.094(3) 0.108(3) 0.0516(19) 0.038(2) -0.0406(19) -0.079(3)
C5S 0.073(2) 0.0487(19) 0.070(2) 0.0078(16) -0.0305(18) -0.0346(18)
C6S 0.0451(17) 0.0467(18) 0.068(2) -0.0222(15) -0.0034(15) -0.0154(14)
C7S 0.0303(13) 0.0308(13) 0.0528(17) 0.0028(12) -0.0070(11) -0.0040(11)
C8S 0.043(3) 0.033(2) 0.035(2) -0.0053(18) -0.0009(19) -0.015(2)
C9S 0.025(2) 0.026(2) 0.024(2) 0.0019(19) 0.0003(17) -0.0117(17)
C10S 0.037(3) 0.046(3) 0.026(2) 0.0015(19) -0.0059(18) -0.020(2)
C11S 0.023(3) 0.036(4) 0.025(3) 0.012(2) -0.007(2) 0.000(2)
C12S 0.035(3) 0.035(3) 0.037(2) 0.011(2) -0.0047(19) -0.015(2)
C13S 0.029(2) 0.034(2) 0.032(2) -0.0023(17) -0.0027(16) -0.0185(18)
C14S 0.031(3) 0.034(3) 0.027(2) 0.0011(19) -0.0046(18) -0.017(2)
C8Q 0.055(4) 0.054(4) 0.039(3) 0.008(3) -0.018(3) -0.036(3)
C9Q 0.035(3) 0.039(3) 0.031(3) 0.010(2) -0.007(2) -0.022(3)
C10Q 0.028(3) 0.029(3) 0.035(3) 0.014(2) -0.013(2) -0.012(2)
C11Q 0.034(3) 0.036(3) 0.032(3) 0.001(2) -0.005(2) -0.013(2)
C12Q 0.033(3) 0.060(4) 0.041(3) 0.011(3) -0.016(2) -0.010(3)
C13Q 0.062(8) 0.069(8) 0.063(8) 0.011(5) -0.015(5) -0.021(5)
C14Q 0.042(3) 0.036(3) 0.048(3) 0.009(3) 0.003(3) -0.013(3)
C15S 0.040(5) 0.103(8) 0.070(7) 0.012(6) -0.020(5) -0.015(5)
C16S 0.028(4) 0.035(4) 0.028(4) -0.009(4) -0.013(3) -0.006(3)
C17S 0.030(4) 0.033(5) 0.043(4) 0.017(3) -0.016(4) 0.002(3)
C18S 0.035(4) 0.045(5) 0.040(4) 0.018(4) -0.017(3) -0.007(3)
C19S 0.049(6) 0.063(6) 0.056(6) 0.018(5) -0.015(4) -0.016(4)
C20S 0.079(7) 0.087(7) 0.088(7) 0.001(5) -0.032(5) -0.027(5)
C21S 0.057(4) 0.054(5) 0.053(4) -0.002(3) -0.010(3) -0.013(3)
C15Q 0.040(5) 0.103(8) 0.070(7) 0.012(6) -0.020(5) -0.015(5)
C16Q 0.037(4) 0.041(5) 0.047(5) 0.000(4) -0.019(3) -0.021(4)
C17Q 0.101(11) 0.090(10) 0.097(11) 0.012(5) -0.016(5) -0.037(6)
C18Q 0.099(10) 0.104(10) 0.105(10) 0.011(5) -0.025(5) -0.046(6)
C19Q 0.025(5) 0.046(5) 0.015(4) 0.012(3) -0.007(3) 0.000(3)
C20Q 0.076(6) 0.069(6) 0.061(6) 0.006(4) -0.007(4) -0.026(4)
C21Q 0.057(4) 0.054(5) 0.053(4) -0.002(3) -0.010(3) -0.013(3)

loop_
_atom_type_symbol
_atom_type_description
_atom_type_scat_dispersion_real
_atom_type_scat_dispersion_imag
_atom_type_scat_source
C C 0.0033 0.0016 'International Tables Vol C Tables 4.2.6.8 and 6.1.1.4'
H H 0.0000 0.0000 'International Tables Vol C Tables 4.2.6.8 and 6.1.1.4'
N N 0.0061 0.0033 'International Tables Vol C Tables 4.2.6.8 and 6.1.1.4'
O O 0.0106 0.0060 'International Tables Vol C Tables 4.2.6.8 and 6.1.1.4'
Yb Yb -0.3850 5.5486 'International Tables Vol C Tables 4.2.6.8 and 6.1.1.4'

loop_
_geom_angle_atom_site_label_1
_geom_angle_atom_site_label_2
_geom_angle_atom_site_label_3
_geom_angle
_geom_angle_site_symmetry_1
_geom_angle_site_symmetry_3
_geom_angle_publ_flag
N2 Yb1 N1 78.14(5) . . ?
N2 Yb1 O2 122.10(5) . . ?
N1 Yb1 O2 94.31(5) . . ?
N2 Yb1 O1 92.24(5) . . ?
N1 Yb1 O1 148.61(5) . . ?
O2 Yb1 O1 65.45(5) . . ?
N2 Yb1 C73 70.98(5) . . ?
N1 Yb1 C73 108.72(5) . . ?
O2 Yb1 C73 155.98(5) . . ?
O1 Yb1 C73 95.80(5) . . ?
N2 Yb1 C78 84.22(5) . . ?
N1 Yb1 C78 87.86(6) . . ?
O2 Yb1 C78 153.49(6) . . ?
O1 Yb1 C78 121.19(5) . . ?
C73 Yb1 C78 28.36(5) . . ?
N2 Yb1 C2 27.34(5) . . ?
N1 Yb1 C2 54.62(5) . . ?
O2 Yb1 C2 129.88(5) . . ?
O1 Yb1 C2 119.56(5) . . ?
C73 Yb1 C2 71.66(5) . . ?
C78 Yb1 C2 71.84(5) . . ?
N2 Yb1 C77 112.00(6) . . ?
N1 Yb1 C77 91.15(6) . . ?
O2 Yb1 C77 125.60(6) . . ?
O1 Yb1 C77 120.00(6) . . ?
C73 Yb1 C77 49.52(5) . . ?
C78 Yb1 C77 27.89(6) . . ?
C2 Yb1 C77 96.25(6) . . ?
N2 Yb1 C1 53.77(5) . . ?
N1 Yb1 C1 27.72(5) . . ?
O2 Yb1 C1 117.35(5) . . ?
O1 Yb1 C1 143.11(5) . . ?
C73 Yb1 C1 86.66(5) . . ?
C78 Yb1 C1 74.01(5) . . ?
C2 Yb1 C1 27.71(5) . . ?
C77 Yb1 C1 89.28(6) . . ?
N2 Yb1 C74 86.77(5) . . ?
N1 Yb1 C74 135.63(6) . . ?
O2 Yb1 C74 128.38(5) . . ?
O1 Yb1 C74 72.30(5) . . ?
C73 Yb1 C74 27.67(5) . . ?
C78 Yb1 C74 48.91(6) . . ?
C2 Yb1 C74 96.09(5) . . ?
C77 Yb1 C74 56.38(6) . . ?
C1 Yb1 C74 114.20(5) . . ?
N2 Yb1 C76 128.13(6) . . ?
N1 Yb1 C76 114.50(6) . . ?
O2 Yb1 C76 107.43(6) . . ?
O1 Yb1 C76 95.04(6) . . ?
C73 Yb1 C76 57.21(6) . . ?
C78 Yb1 C76 48.81(6) . . ?
C2 Yb1 C76 120.65(6) . . ?
C77 Yb1 C76 27.22(7) . . ?
C1 Yb1 C76 116.48(6) . . ?
C74 Yb1 C76 47.89(5) . . ?
N2 Yb1 C75 113.82(5) . . ?
N1 Yb1 C75 139.07(6) . . ?
O2 Yb1 C75 108.68(6) . . ?
O1 Yb1 C75 72.15(6) . . ?
C73 Yb1 C75 48.78(6) . . ?
C78 Yb1 C75 56.75(6) . . ?
C2 Yb1 C75 120.43(5) . . ?
C77 Yb1 C75 47.92(6) . . ?
C1 Yb1 C75 130.70(6) . . ?
C74 Yb1 C75 27.07(5) . . ?
C76 Yb1 C75 26.87(6) . . ?
C1 N1 C13 114.03(14) . . ?
C1 N1 Yb1 100.81(10) . . ?
C13 N1 Yb1 144.33(12) . . ?
C2 N2 C46 120.58(14) . . ?
C2 N2 Yb1 102.53(10) . . ?
C46 N2 Yb1 125.37(11) . . ?
N1 C1 C2 123.95(16) . . ?
N1 C1 C5 128.02(15) . . ?
C2 C1 C5 108.01(15) . . ?
N1 C1 Yb1 51.48(8) . . ?
C2 C1 Yb1 75.31(10) . . ?
C5 C1 Yb1 161.32(12) . . ?
N2 C2 C1 122.64(16) . . ?
N2 C2 C3 128.83(15) . . ?
C1 C2 C3 108.39(15) . . ?
N2 C2 Yb1 50.13(8) . . ?
C1 C2 Yb1 76.98(10) . . ?
C3 C2 Yb1 162.19(12) . . ?
C12 C3 C4 117.67(17) . . ?
C12 C3 C2 135.70(17) . . ?
C4 C3 C2 106.59(15) . . ?
C9 C4 C3 124.44(18) . . ?
C9 C4 C5 125.41(17) . . ?
C3 C4 C5 110.15(16) . . ?
C6 C5 C4 117.15(17) . . ?
C6 C5 C1 136.06(18) . . ?
C4 C5 C1 106.78(15) . . ?
C5 C6 C7 118.49(18) . . ?
C5 C6 H6A 120.8 . . ?
C7 C6 H6A 120.8 . . ?
C8 C7 C6 123.45(18) . . ?
C8 C7 H7A 118.3 . . ?
C6 C7 H7A 118.3 . . ?
C7 C8 C9 119.41(18) . . ?
C7 C8 H8A 120.3 . . ?
C9 C8 H8A 120.3 . . ?
C4 C9 C10 116.40(18) . . ?
C4 C9 C8 116.05(19) . . ?
C10 C9 C8 127.55(19) . . ?
C11 C10 C9 120.09(19) . . ?
C11 C10 H10A 120.0 . . ?
C9 C10 H10A 120.0 . . ?
C10 C11 C12 122.46(19) . . ?
C10 C11 H11A 118.8 . . ?
C12 C11 H11A 118.8 . . ?
C3 C12 C11 118.91(18) . . ?
C3 C12 H12A 120.5 . . ?
C11 C12 H12A 120.5 . . ?
N1 C13 C18 121.36(16) . . ?
N1 C13 C14 121.37(16) . . ?
C18 C13 C14 117.27(16) . . ?
C15 C14 C13 120.09(16) . . ?
C15 C14 C19 118.86(16) . . ?
C13 C14 C19 120.93(15) . . ?
C16 C15 C14 122.38(17) . . ?
C16 C15 H15A 118.8 . . ?
C14 C15 H15A 118.8 . . ?
C17 C16 C15 117.50(17) . . ?
C17 C16 C32 120.96(17) . . ?
C15 C16 C32 121.44(18) . . ?
C16 C17 C18 122.06(17) . . ?
C16 C17 H17A 119.0 . . ?
C18 C17 H17A 119.0 . . ?
C17 C18 C13 120.36(17) . . ?
C17 C18 C33 119.06(16) . . ?
C13 C18 C33 120.57(16) . . ?
C26 C19 C14 115.38(15) . . ?
C26 C19 C20 111.43(15) . . ?
C14 C19 C20 108.85(15) . . ?
C26 C19 H19A 106.9 . . ?
C14 C19 H19A 106.9 . . ?
C20 C19 H19A 106.9 . . ?
C21 C20 C25 118.0(2) . . ?
C21 C20 C19 123.2(2) . . ?
C25 C20 C19 118.70(19) . . ?
C20 C21 C22 120.5(3) . . ?
C20 C21 H21A 119.7 . . ?
C22 C21 H21A 119.7 . . ?
C23 C22 C21 120.8(3) . . ?
C23 C22 H22A 119.6 . . ?
C21 C22 H22A 119.6 . . ?
C22 C23 C24 119.6(2) . . ?
C22 C23 H23A 120.2 . . ?
C24 C23 H23A 120.2 . . ?
C23 C24 C25 120.1(3) . . ?
C23 C24 H24A 120.0 . . ?
C25 C24 H24A 120.0 . . ?
C24 C25 C20 121.0(2) . . ?
C24 C25 H25A 119.5 . . ?
C20 C25 H25A 119.5 . . ?
C31 C26 C27 117.81(18) . . ?
C31 C26 C19 123.13(17) . . ?
C27 C26 C19 118.98(17) . . ?
C28 C27 C26 121.35(19) . . ?
C28 C27 H27A 119.3 . . ?
C26 C27 H27A 119.3 . . ?
C29 C28 C27 120.4(2) . . ?
C29 C28 H28A 119.8 . . ?
C27 C28 H28A 119.8 . . ?
C28 C29 C30 118.74(19) . . ?
C28 C29 H29A 120.6 . . ?
C30 C29 H29A 120.6 . . ?
C29 C30 C31 120.9(2) . . ?
C29 C30 H30A 119.5 . . ?
C31 C30 H30A 119.5 . . ?
C26 C31 C30 120.80(19) . . ?
C26 C31 H31A 119.6 . . ?
C30 C31 H31A 119.6 . . ?
C16 C32 H32A 109.5 . . ?
C16 C32 H32B 109.5 . . ?
H32A C32 H32B 109.5 . . ?
C16 C32 H32C 109.5 . . ?
H32A C32 H32C 109.5 . . ?
H32B C32 H32C 109.5 . . ?
C18 C33 C34 112.03(15) . . ?
C18 C33 C40 113.51(16) . . ?
C34 C33 C40 112.72(15) . . ?
C18 C33 H33A 105.9 . . ?
C34 C33 H33A 105.9 . . ?
C40 C33 H33A 105.9 . . ?
C35 C34 C39 118.16(19) . . ?
C35 C34 C33 119.29(17) . . ?
C39 C34 C33 122.55(18) . . ?
C36 C35 C34 120.99(19) . . ?
C36 C35 H35A 119.5 . . ?
C34 C35 H35A 119.5 . . ?
C37 C36 C35 120.3(2) . . ?
C37 C36 H36A 119.8 . . ?
C35 C36 H36A 119.8 . . ?
C38 C37 C36 119.6(2) . . ?
C38 C37 H37A 120.2 . . ?
C36 C37 H37A 120.2 . . ?
C37 C38 C39 120.41(19) . . ?
C37 C38 H38A 119.8 . . ?
C39 C38 H38A 119.8 . . ?
C38 C39 C34 120.5(2) . . ?
C38 C39 H39A 119.8 . . ?
C34 C39 H39A 119.8 . . ?
C45 C40 C41 117.70(19) . . ?
C45 C40 C33 118.22(17) . . ?
C41 C40 C33 124.08(17) . . ?
C42 C41 C40 120.53(19) . . ?
C42 C41 H41A 119.7 . . ?
C40 C41 H41A 119.7 . . ?
C43 C42 C41 120.8(2) . . ?
C43 C42 H42A 119.6 . . ?
C41 C42 H42A 119.6 . . ?
C44 C43 C42 119.1(2) . . ?
C44 C43 H43A 120.4 . . ?
C42 C43 H43A 120.4 . . ?
C43 C44 C45 120.1(2) . . ?
C43 C44 H44A 120.0 . . ?
C45 C44 H44A 120.0 . . ?
C40 C45 C44 121.7(2) . . ?
C40 C45 H45A 119.1 . . ?
C44 C45 H45A 119.1 . . ?
N2 C46 C47 119.72(15) . . ?
N2 C46 C51 121.78(15) . . ?
C47 C46 C51 118.34(15) . . ?
C48 C47 C46 119.68(16) . . ?
C48 C47 C52 121.22(15) . . ?
C46 C47 C52 119.06(15) . . ?
C49 C48 C47 122.17(17) . . ?
C49 C48 H48A 118.9 . . ?
C47 C48 H48A 118.9 . . ?
C48 C49 C50 117.81(16) . . ?
C48 C49 C65 121.61(17) . . ?
C50 C49 C65 120.54(17) . . ?
C51 C50 C49 121.94(17) . . ?
C51 C50 H50A 119.0 . . ?
C49 C50 H50A 119.0 . . ?
C50 C51 C46 119.73(16) . . ?
C50 C51 C66 121.42(16) . . ?
C46 C51 C66 118.84(15) . . ?
C53 C52 C47 114.96(14) . . ?
C53 C52 C59 111.80(14) . . ?
C47 C52 C59 111.75(14) . . ?
C53 C52 H52A 105.8 . . ?
C47 C52 H52A 105.8 . . ?
C59 C52 H52A 105.8 . . ?
C58 C53 C54 117.85(17) . . ?
C58 C53 C52 122.60(16) . . ?
C54 C53 C52 119.43(16) . . ?
C55 C54 C53 121.18(19) . . ?
C55 C54 H54A 119.4 . . ?
C53 C54 H54A 119.4 . . ?
C56 C55 C54 120.0(2) . . ?
C56 C55 H55A 120.0 . . ?
C54 C55 H55A 120.0 . . ?
C57 C56 C55 119.30(19) . . ?
C57 C56 H56A 120.3 . . ?
C55 C56 H56A 120.3 . . ?
C56 C57 C58 120.33(19) . . ?
C56 C57 H57A 119.8 . . ?
C58 C57 H57A 119.8 . . ?
C57 C58 C53 121.29(18) . . ?
C57 C58 H58A 119.4 . . ?
C53 C58 H58A 119.4 . . ?
C60 C59 C64 118.01(17) . . ?
C60 C59 C52 123.06(17) . . ?
C64 C59 C52 118.86(16) . . ?
C59 C60 C61 120.79(19) . . ?
C59 C60 H60A 119.6 . . ?
C61 C60 H60A 119.6 . . ?
C62 C61 C60 120.43(19) . . ?
C62 C61 H61A 119.8 . . ?
C60 C61 H61A 119.8 . . ?
C61 C62 C63 119.27(19) . . ?
C61 C62 H62A 120.4 . . ?
C63 C62 H62A 120.4 . . ?
C62 C63 C64 120.3(2) . . ?
C62 C63 H63A 119.9 . . ?
C64 C63 H63A 119.9 . . ?
C63 C64 C59 121.22(19) . . ?
C63 C64 H64A 119.4 . . ?
C59 C64 H64A 119.4 . . ?
C49 C65 H65A 109.5 . . ?
C49 C65 H65B 109.5 . . ?
H65A C65 H65B 109.5 . . ?
C49 C65 H65C 109.5 . . ?
H65A C65 H65C 109.5 . . ?
H65B C65 H65C 109.5 . . ?
C73 C66 C67 111.98(15) . . ?
C73 C66 C51 112.95(15) . . ?
C67 C66 C51 114.03(15) . . ?
C73 C66 H66A 105.7 . . ?
C67 C66 H66A 105.7 . . ?
C51 C66 H66A 105.7 . . ?
C72 C67 C68 118.06(18) . . ?
C72 C67 C66 123.52(18) . . ?
C68 C67 C66 118.30(18) . . ?
C69 C68 C67 121.0(2) . . ?
C69 C68 H68A 119.5 . . ?
C67 C68 H68A 119.5 . . ?
C70 C69 C68 120.2(2) . . ?
C70 C69 H69A 119.9 . . ?
C68 C69 H69A 119.9 . . ?
C71 C70 C69 119.7(2) . . ?
C71 C70 H70A 120.1 . . ?
C69 C70 H70A 120.1 . . ?
C70 C71 C72 120.4(2) . . ?
C70 C71 H71A 119.8 . . ?
C72 C71 H71A 119.8 . . ?
C67 C72 C71 120.6(2) . . ?
C67 C72 H72A 119.7 . . ?
C71 C72 H72A 119.7 . . ?
C74 C73 C78 118.96(18) . . ?
C74 C73 C66 121.30(16) . . ?
C78 C73 C66 119.69(17) . . ?
C74 C73 Yb1 79.65(11) . . ?
C78 C73 Yb1 75.90(11) . . ?
C66 C73 Yb1 116.85(11) . . ?
C73 C74 C75 120.92(19) . . ?
C73 C74 Yb1 72.69(11) . . ?
C75 C74 Yb1 78.35(11) . . ?
C73 C74 H74A 119.5 . . ?
C75 C74 H74A 119.5 . . ?
Yb1 C74 H74A 119.5 . . ?
C76 C75 C74 119.9(2) . . ?
C76 C75 Yb1 75.94(12) . . ?
C74 C75 Yb1 74.58(11) . . ?
C76 C75 H75A 120.1 . . ?
C74 C75 H75A 120.1 . . ?
Yb1 C75 H75A 120.1 . . ?
C75 C76 C77 119.89(19) . . ?
C75 C76 Yb1 77.19(12) . . ?
C77 C76 Yb1 74.17(12) . . ?
C75 C76 H76A 120.1 . . ?
C77 C76 H76A 120.1 . . ?
Yb1 C76 H76A 120.1 . . ?
C76 C77 C78 120.29(19) . . ?
C76 C77 Yb1 78.61(13) . . ?
C78 C77 Yb1 73.62(11) . . ?
C76 C77 H77A 119.8 . . ?
C78 C77 H77A 119.8 . . ?
Yb1 C77 H77A 119.8 . . ?
C77 C78 C73 120.0(2) . . ?
C77 C78 Yb1 78.49(12) . . ?
C73 C78 Yb1 75.74(11) . . ?
C77 C78 H78A 119.9 . . ?
C73 C78 H78A 119.9 . . ?
Yb1 C78 H78A 119.9 . . ?
C80 O1 C79 110.16(16) . . ?
C80 O1 Yb1 114.64(11) . . ?
C79 O1 Yb1 127.00(11) . . ?
C82 O2 C81 112.84(16) . . ?
C82 O2 Yb1 124.79(12) . . ?
C81 O2 Yb1 118.12(12) . . ?
O1 C79 H79A 109.5 . . ?
O1 C79 H79B 109.5 . . ?
H79A C79 H79B 109.5 . . ?
O1 C79 H79C 109.5 . . ?
H79A C79 H79C 109.5 . . ?
H79B C79 H79C 109.5 . . ?
O1 C80 C81 108.22(19) . . ?
O1 C80 H80A 110.1 . . ?
C81 C80 H80A 110.1 . . ?
O1 C80 H80B 110.1 . . ?
C81 C80 H80B 110.1 . . ?
H80A C80 H80B 108.4 . . ?
O2 C81 C80 108.35(18) . . ?
O2 C81 H81A 110.0 . . ?
C80 C81 H81A 110.0 . . ?
O2 C81 H81B 110.0 . . ?
C80 C81 H81B 110.0 . . ?
H81A C81 H81B 108.4 . . ?
O2 C82 H82A 109.5 . . ?
O2 C82 H82B 109.5 . . ?
H82A C82 H82B 109.5 . . ?
O2 C82 H82C 109.5 . . ?
H82A C82 H82C 109.5 . . ?
H82B C82 H82C 109.5 . . ?
C2S C1S H1SA 109.5 . . ?
C2S C1S H1SB 109.5 . . ?
H1SA C1S H1SB 109.5 . . ?
C2S C1S H1SC 109.5 . . ?
H1SA C1S H1SC 109.5 . . ?
H1SB C1S H1SC 109.5 . . ?
C7S C2S C3S 117.9(3) . . ?
C7S C2S C1S 121.3(3) . . ?
C3S C2S C1S 120.8(3) . . ?
C4S C3S C2S 120.6(3) . . ?
C4S C3S H3SA 119.7 . . ?
C2S C3S H3SA 119.7 . . ?
C3S C4S C5S 119.8(3) . . ?
C3S C4S H4SA 120.1 . . ?
C5S C4S H4SA 120.1 . . ?
C6S C5S C4S 119.9(3) . . ?
C6S C5S H5SA 120.0 . . ?
C4S C5S H5SA 120.0 . . ?
C5S C6S C7S 120.6(3) . . ?
C5S C6S H6SA 119.7 . . ?
C7S C6S H6SA 119.7 . . ?
C2S C7S C6S 121.0(3) . . ?
C2S C7S H7SA 119.5 . . ?
C6S C7S H7SA 119.5 . . ?
C9S C8S H8SA 109.5 . . ?
C9S C8S H8SB 109.5 . . ?
H8SA C8S H8SB 109.5 . . ?
C9S C8S H8SC 109.5 . . ?
H8SA C8S H8SC 109.5 . . ?
H8SB C8S H8SC 109.5 . . ?
C10S C9S C14S 120.0 . . ?
C10S C9S C8S 120.1(3) . . ?
C14S C9S C8S 119.9(3) . . ?
C9S C10S C11S 120.0 . . ?
C9S C10S H10B 120.0 . . ?
C11S C10S H10B 120.0 . . ?
C12S C11S C10S 120.0 . . ?
C12S C11S H11B 120.0 . . ?
C10S C11S H11B 120.0 . . ?
C13S C12S C11S 120.0 . . ?
C13S C12S H12B 120.0 . . ?
C11S C12S H12B 120.0 . . ?
C12S C13S C14S 120.0 . . ?
C12S C13S H13A 120.0 . . ?
C14S C13S H13A 120.0 . . ?
C13S C14S C9S 120.0 . . ?
C13S C14S H14A 120.0 . . ?
C9S C14S H14A 120.0 . . ?
C9Q C8Q H8QA 109.5 . . ?
C9Q C8Q H8QB 109.5 . . ?
H8QA C8Q H8QB 109.5 . . ?
C9Q C8Q H8QC 109.5 . . ?
H8QA C8Q H8QC 109.5 . . ?
H8QB C8Q H8QC 109.5 . . ?
C10Q C9Q C14Q 120.0 . . ?
C10Q C9Q C8Q 120.5(4) . . ?
C14Q C9Q C8Q 119.4(4) . . ?
C9Q C10Q C11Q 120.0 . . ?
C9Q C10Q H10C 120.0 . . ?
C11Q C10Q H10C 120.0 . . ?
C12Q C11Q C10Q 120.0 . . ?
C12Q C11Q H11C 120.0 . . ?
C10Q C11Q H11C 120.0 . . ?
C11Q C12Q C13Q 120.0 . . ?
C11Q C12Q H12C 120.0 . . ?
C13Q C12Q H12C 120.0 . . ?
C14Q C13Q C12Q 120.0 . . ?
C14Q C13Q H13B 120.0 . . ?
C12Q C13Q H13B 120.0 . . ?
C13Q C14Q C9Q 120.0 . . ?
C13Q C14Q H14B 120.0 . . ?
C9Q C14Q H14B 120.0 . . ?
C16S C15S H15B 109.5 . . ?
C16S C15S H15C 109.5 . . ?
H15B C15S H15C 109.5 . . ?
C16S C15S H15D 109.5 . . ?
H15B C15S H15D 109.5 . . ?
H15C C15S H15D 109.5 . . ?
C17S C16S C21S 120.0 . . ?
C17S C16S C15S 121.4(10) . . ?
C21S C16S C15S 118.3(10) . . ?
C18S C17S C16S 120.0 . . ?
C18S C17S H17B 120.0 . . ?
C16S C17S H17B 120.0 . . ?
C17S C18S C19S 120.0 . . ?
C17S C18S H18A 120.0 . . ?
C19S C18S H18A 120.0 . . ?
C20S C19S C18S 120.0 . . ?
C20S C19S H19B 120.0 . . ?
C18S C19S H19B 120.0 . . ?
C21S C20S C19S 120.0 . . ?
C21S C20S H20A 120.0 . . ?
C19S C20S H20A 120.0 . . ?
C20S C21S C16S 120.0 . . ?
C20S C21S H21B 120.0 . . ?
C16S C21S H21B 120.0 . . ?
C16Q C15Q H15E 109.5 . . ?
C16Q C15Q H15F 109.5 . . ?
H15E C15Q H15F 109.5 . . ?
C16Q C15Q H15G 109.5 . . ?
H15E C15Q H15G 109.5 . . ?
H15F C15Q H15G 109.5 . . ?
C17Q C16Q C21Q 120.0 . . ?
C17Q C16Q C15Q 117.9(10) . . ?
C21Q C16Q C15Q 121.9(10) . . ?
C18Q C17Q C16Q 120.0 . . ?
C18Q C17Q H17C 120.0 . . ?
C16Q C17Q H17C 120.0 . . ?
C19Q C18Q C17Q 120.0 . . ?
C19Q C18Q H18B 120.0 . . ?
C17Q C18Q H18B 120.0 . . ?
C18Q C19Q C20Q 120.0 . . ?
C18Q C19Q H19C 120.0 . . ?
C20Q C19Q H19C 120.0 . . ?
C21Q C20Q C19Q 120.0 . . ?
C21Q C20Q H20B 120.0 . . ?
C19Q C20Q H20B 120.0 . . ?
C20Q C21Q C16Q 120.0 . . ?
C20Q C21Q H21C 120.0 . . ?
C16Q C21Q H21C 120.0 . . ?

loop_
_geom_bond_atom_site_label_1
_geom_bond_atom_site_label_2
_geom_bond_distance
_geom_bond_site_symmetry_2
_geom_bond_publ_flag
Yb1 N2 2.3016(15) . ?
Yb1 N1 2.3486(15) . ?
Yb1 O2 2.4294(15) . ?
Yb1 O1 2.5610(13) . ?
Yb1 C73 2.8647(18) . ?
Yb1 C78 2.8666(19) . ?
Yb1 C2 2.9275(18) . ?
Yb1 C77 2.928(2) . ?
Yb1 C1 2.9487(18) . ?
Yb1 C74 2.9518(19) . ?
Yb1 C76 2.983(2) . ?
Yb1 C75 2.999(2) . ?
N1 C1 1.396(2) . ?
N1 C13 1.413(2) . ?
N2 C2 1.377(2) . ?
N2 C46 1.410(2) . ?
C1 C2 1.408(2) . ?
C1 C5 1.474(2) . ?
C2 C3 1.474(2) . ?
C3 C12 1.382(3) . ?
C3 C4 1.419(2) . ?
C4 C9 1.389(3) . ?
C4 C5 1.421(3) . ?
C5 C6 1.381(3) . ?
C6 C7 1.432(3) . ?
C6 H6A 0.9500 . ?
C7 C8 1.364(3) . ?
C7 H7A 0.9500 . ?
C8 C9 1.432(3) . ?
C8 H8A 0.9500 . ?
C9 C10 1.424(3) . ?
C10 C11 1.370(3) . ?
C10 H10A 0.9500 . ?
C11 C12 1.423(3) . ?
C11 H11A 0.9500 . ?
C12 H12A 0.9500 . ?
C13 C18 1.417(2) . ?
C13 C14 1.418(2) . ?
C14 C15 1.399(2) . ?
C14 C19 1.527(2) . ?
C15 C16 1.388(3) . ?
C15 H15A 0.9500 . ?
C16 C17 1.386(3) . ?
C16 C32 1.509(2) . ?
C17 C18 1.400(2) . ?
C17 H17A 0.9500 . ?
C18 C33 1.519(2) . ?
C19 C26 1.526(3) . ?
C19 C20 1.529(3) . ?
C19 H19A 1.0000 . ?
C20 C21 1.388(3) . ?
C20 C25 1.391(3) . ?
C21 C22 1.393(3) . ?
C21 H21A 0.9500 . ?
C22 C23 1.367(5) . ?
C22 H22A 0.9500 . ?
C23 C24 1.376(4) . ?
C23 H23A 0.9500 . ?
C24 C25 1.391(3) . ?
C24 H24A 0.9500 . ?
C25 H25A 0.9500 . ?
C26 C31 1.386(3) . ?
C26 C27 1.393(3) . ?
C27 C28 1.387(3) . ?
C27 H27A 0.9500 . ?
C28 C29 1.381(3) . ?
C28 H28A 0.9500 . ?
C29 C30 1.384(3) . ?
C29 H29A 0.9500 . ?
C30 C31 1.389(3) . ?
C30 H30A 0.9500 . ?
C31 H31A 0.9500 . ?
C32 H32A 0.9800 . ?
C32 H32B 0.9800 . ?
C32 H32C 0.9800 . ?
C33 C34 1.520(3) . ?
C33 C40 1.531(3) . ?
C33 H33A 1.0000 . ?
C34 C35 1.397(3) . ?
C34 C39 1.400(3) . ?
C35 C36 1.384(3) . ?
C35 H35A 0.9500 . ?
C36 C37 1.384(3) . ?
C36 H36A 0.9500 . ?
C37 C38 1.383(3) . ?
C37 H37A 0.9500 . ?
C38 C39 1.393(3) . ?
C38 H38A 0.9500 . ?
C39 H39A 0.9500 . ?
C40 C45 1.387(3) . ?
C40 C41 1.397(3) . ?
C41 C42 1.391(3) . ?
C41 H41A 0.9500 . ?
C42 C43 1.382(3) . ?
C42 H42A 0.9500 . ?
C43 C44 1.380(3) . ?
C43 H43A 0.9500 . ?
C44 C45 1.388(3) . ?
C44 H44A 0.9500 . ?
C45 H45A 0.9500 . ?
C46 C47 1.412(2) . ?
C46 C51 1.421(2) . ?
C47 C48 1.398(2) . ?
C47 C52 1.526(2) . ?
C48 C49 1.384(3) . ?
C48 H48A 0.9500 . ?
C49 C50 1.400(3) . ?
C49 C65 1.512(2) . ?
C50 C51 1.389(2) . ?
C50 H50A 0.9500 . ?
C51 C66 1.533(2) . ?
C52 C53 1.522(2) . ?
C52 C59 1.535(2) . ?
C52 H52A 1.0000 . ?
C53 C58 1.390(3) . ?
C53 C54 1.393(3) . ?
C54 C55 1.390(3) . ?
C54 H54A 0.9500 . ?
C55 C56 1.389(3) . ?
C55 H55A 0.9500 . ?
C56 C57 1.382(3) . ?
C56 H56A 0.9500 . ?
C57 C58 1.387(3) . ?
C57 H57A 0.9500 . ?
C58 H58A 0.9500 . ?
C59 C60 1.391(3) . ?
C59 C64 1.395(3) . ?
C60 C61 1.398(3) . ?
C60 H60A 0.9500 . ?
C61 C62 1.382(3) . ?
C61 H61A 0.9500 . ?
C62 C63 1.386(3) . ?
C62 H62A 0.9500 . ?
C63 C64 1.389(3) . ?
C63 H63A 0.9500 . ?
C64 H64A 0.9500 . ?
C65 H65A 0.9800 . ?
C65 H65B 0.9800 . ?
C65 H65C 0.9800 . ?
C66 C73 1.514(3) . ?
C66 C67 1.531(3) . ?
C66 H66A 1.0000 . ?
C67 C72 1.387(3) . ?
C67 C68 1.401(3) . ?
C68 C69 1.388(3) . ?
C68 H68A 0.9500 . ?
C69 C70 1.381(4) . ?
C69 H69A 0.9500 . ?
C70 C71 1.373(4) . ?
C70 H70A 0.9500 . ?
C71 C72 1.403(3) . ?
C71 H71A 0.9500 . ?
C72 H72A 0.9500 . ?
C73 C74 1.393(3) . ?
C73 C78 1.404(3) . ?
C74 C75 1.393(3) . ?
C74 H74A 1.0000 . ?
C75 C76 1.390(3) . ?
C75 H75A 1.0000 . ?
C76 C77 1.392(3) . ?
C76 H76A 1.0000 . ?
C77 C78 1.398(3) . ?
C77 H77A 1.0000 . ?
C78 H78A 1.0000 . ?
O1 C80 1.420(3) . ?
O1 C79 1.443(2) . ?
O2 C82 1.426(2) . ?
O2 C81 1.432(3) . ?
C79 H79A 0.9800 . ?
C79 H79B 0.9800 . ?
C79 H79C 0.9800 . ?
C80 C81 1.491(3) . ?
C80 H80A 0.9900 . ?
C80 H80B 0.9900 . ?
C81 H81A 0.9900 . ?
C81 H81B 0.9900 . ?
C82 H82A 0.9800 . ?
C82 H82B 0.9800 . ?
C82 H82C 0.9800 . ?
C1S C2S 1.484(4) . ?
C1S H1SA 0.9800 . ?
C1S H1SB 0.9800 . ?
C1S H1SC 0.9800 . ?
C2S C7S 1.352(4) . ?
C2S C3S 1.408(4) . ?
C3S C4S 1.367(5) . ?
C3S H3SA 0.9500 . ?
C4S C5S 1.383(5) . ?
C4S H4SA 0.9500 . ?
C5S C6S 1.338(5) . ?
C5S H5SA 0.9500 . ?
C6S C7S 1.394(4) . ?
C6S H6SA 0.9500 . ?
C7S H7SA 0.9500 . ?
C8S C9S 1.522(4) . ?
C8S H8SA 0.9800 . ?
C8S H8SB 0.9800 . ?
C8S H8SC 0.9800 . ?
C9S C10S 1.3900 . ?
C9S C14S 1.3900 . ?
C10S C11S 1.3900 . ?
C10S H10B 0.9500 . ?
C11S C12S 1.3900 . ?
C11S H11B 0.9500 . ?
C12S C13S 1.3900 . ?
C12S H12B 0.9500 . ?
C13S C14S 1.3900 . ?
C13S H13A 0.9500 . ?
C14S H14A 0.9500 . ?
C8Q C9Q 1.516(4) . ?
C8Q H8QA 0.9800 . ?
C8Q H8QB 0.9800 . ?
C8Q H8QC 0.9800 . ?
C9Q C10Q 1.3900 . ?
C9Q C14Q 1.3900 . ?
C10Q C11Q 1.3900 . ?
C10Q H10C 0.9500 . ?
C11Q C12Q 1.3900 . ?
C11Q H11C 0.9500 . ?
C12Q C13Q 1.3900 . ?
C12Q H12C 0.9500 . ?
C13Q C14Q 1.3900 . ?
C13Q H13B 0.9500 . ?
C14Q H14B 0.9500 . ?
C15S C16S 1.535(5) . ?
C15S H15B 0.9800 . ?
C15S H15C 0.9800 . ?
C15S H15D 0.9800 . ?
C16S C17S 1.3900 . ?
C16S C21S 1.3900 . ?
C17S C18S 1.3900 . ?
C17S H17B 0.9500 . ?
C18S C19S 1.3900 . ?
C18S H18A 0.9500 . ?
C19S C20S 1.3900 . ?
C19S H19B 0.9500 . ?
C20S C21S 1.3900 . ?
C20S H20A 0.9500 . ?
C21S H21B 0.9500 . ?
C15Q C16Q 1.532(5) . ?
C15Q H15E 0.9800 . ?
C15Q H15F 0.9800 . ?
C15Q H15G 0.9800 . ?
C16Q C17Q 1.3900 . ?
C16Q C21Q 1.3900 . ?
C17Q C18Q 1.3900 . ?
C17Q H17C 0.9500 . ?
C18Q C19Q 1.3900 . ?
C18Q H18B 0.9500 . ?
C19Q C20Q 1.3900 . ?
C19Q H19C 0.9500 . ?
C20Q C21Q 1.3900 . ?
C20Q H20B 0.9500 . ?
C21Q H21C 0.9500 . ?

loop_
_geom_torsion_atom_site_label_1
_geom_torsion_atom_site_label_2
_geom_torsion_atom_site_label_3
_geom_torsion_atom_site_label_4
_geom_torsion
_geom_torsion_site_symmetry_1
_geom_torsion_site_symmetry_2
_geom_torsion_site_symmetry_3
_geom_torsion_site_symmetry_4
_geom_torsion_publ_flag
C13 N1 C1 C2 -150.07(17) . . . . ?
Yb1 N1 C1 C2 22.07(19) . . . . ?
C13 N1 C1 C5 31.7(2) . . . . ?
Yb1 N1 C1 C5 -156.15(16) . . . . ?
C13 N1 C1 Yb1 -172.13(17) . . . . ?
C46 N2 C2 C1 -173.00(16) . . . . ?
Yb1 N2 C2 C1 -27.90(18) . . . . ?
C46 N2 C2 C3 11.9(3) . . . . ?
Yb1 N2 C2 C3 156.95(15) . . . . ?
C46 N2 C2 Yb1 -145.09(18) . . . . ?
N1 C1 C2 N2 3.9(3) . . . . ?
C5 C1 C2 N2 -177.54(16) . . . . ?
Yb1 C1 C2 N2 21.63(15) . . . . ?
N1 C1 C2 C3 179.96(16) . . . . ?
C5 C1 C2 C3 -1.52(19) . . . . ?
Yb1 C1 C2 C3 -162.35(13) . . . . ?
N1 C1 C2 Yb1 -17.69(15) . . . . ?
C5 C1 C2 Yb1 160.83(13) . . . . ?
N2 C2 C3 C12 -2.3(3) . . . . ?
C1 C2 C3 C12 -178.0(2) . . . . ?
Yb1 C2 C3 C12 77.0(5) . . . . ?
N2 C2 C3 C4 175.54(17) . . . . ?
C1 C2 C3 C4 -0.16(19) . . . . ?
Yb1 C2 C3 C4 -105.2(4) . . . . ?
C12 C3 C4 C9 0.7(3) . . . . ?
C2 C3 C4 C9 -177.62(18) . . . . ?
C12 C3 C4 C5 -179.83(16) . . . . ?
C2 C3 C4 C5 1.9(2) . . . . ?
C9 C4 C5 C6 -2.2(3) . . . . ?
C3 C4 C5 C6 178.27(17) . . . . ?
C9 C4 C5 C1 176.70(18) . . . . ?
C3 C4 C5 C1 -2.8(2) . . . . ?
N1 C1 C5 C6 -0.3(3) . . . . ?
C2 C1 C5 C6 -178.7(2) . . . . ?
Yb1 C1 C5 C6 -81.3(5) . . . . ?
N1 C1 C5 C4 -178.93(17) . . . . ?
C2 C1 C5 C4 2.6(2) . . . . ?
Yb1 C1 C5 C4 100.0(4) . . . . ?
C4 C5 C6 C7 1.1(3) . . . . ?
C1 C5 C6 C7 -177.4(2) . . . . ?
C5 C6 C7 C8 0.2(3) . . . . ?
C6 C7 C8 C9 -0.6(3) . . . . ?
C3 C4 C9 C10 0.7(3) . . . . ?
C5 C4 C9 C10 -178.67(19) . . . . ?
C3 C4 C9 C8 -178.72(19) . . . . ?
C5 C4 C9 C8 1.9(3) . . . . ?
C7 C8 C9 C4 -0.4(3) . . . . ?
C7 C8 C9 C10 -179.8(2) . . . . ?
C4 C9 C10 C11 -1.6(3) . . . . ?
C8 C9 C10 C11 177.8(2) . . . . ?
C9 C10 C11 C12 1.1(3) . . . . ?
C4 C3 C12 C11 -1.2(3) . . . . ?
C2 C3 C12 C11 176.4(2) . . . . ?
C10 C11 C12 C3 0.4(3) . . . . ?
C1 N1 C13 C18 -121.54(18) . . . . ?
Yb1 N1 C13 C18 71.8(3) . . . . ?
C1 N1 C13 C14 58.8(2) . . . . ?
Yb1 N1 C13 C14 -107.8(2) . . . . ?
N1 C13 C14 C15 -177.07(17) . . . . ?
C18 C13 C14 C15 3.3(3) . . . . ?
N1 C13 C14 C19 7.0(3) . . . . ?
C18 C13 C14 C19 -172.66(17) . . . . ?
C13 C14 C15 C16 1.5(3) . . . . ?
C19 C14 C15 C16 177.52(18) . . . . ?
C14 C15 C16 C17 -2.8(3) . . . . ?
C14 C15 C16 C32 -179.37(19) . . . . ?
C15 C16 C17 C18 -0.7(3) . . . . ?
C32 C16 C17 C18 175.85(19) . . . . ?
C16 C17 C18 C13 5.6(3) . . . . ?
C16 C17 C18 C33 -175.51(18) . . . . ?
N1 C13 C18 C17 173.66(18) . . . . ?
C14 C13 C18 C17 -6.7(3) . . . . ?
N1 C13 C18 C33 -5.2(3) . . . . ?
C14 C13 C18 C33 174.41(17) . . . . ?
C15 C14 C19 C26 79.2(2) . . . . ?
C13 C14 C19 C26 -104.8(2) . . . . ?
C15 C14 C19 C20 -46.9(2) . . . . ?
C13 C14 C19 C20 129.08(18) . . . . ?
C26 C19 C20 C21 -26.1(3) . . . . ?
C14 C19 C20 C21 102.3(2) . . . . ?
C26 C19 C20 C25 156.31(17) . . . . ?
C14 C19 C20 C25 -75.3(2) . . . . ?
C25 C20 C21 C22 0.5(3) . . . . ?
C19 C20 C21 C22 -177.2(2) . . . . ?
C20 C21 C22 C23 -1.4(4) . . . . ?
C21 C22 C23 C24 1.5(4) . . . . ?
C22 C23 C24 C25 -0.7(4) . . . . ?
C23 C24 C25 C20 -0.1(3) . . . . ?
C21 C20 C25 C24 0.2(3) . . . . ?
C19 C20 C25 C24 178.00(18) . . . . ?
C14 C19 C26 C31 -32.1(3) . . . . ?
C20 C19 C26 C31 92.7(2) . . . . ?
C14 C19 C26 C27 151.26(18) . . . . ?
C20 C19 C26 C27 -84.0(2) . . . . ?
C31 C26 C27 C28 -0.2(3) . . . . ?
C19 C26 C27 C28 176.6(2) . . . . ?
C26 C27 C28 C29 -0.6(4) . . . . ?
C27 C28 C29 C30 0.8(4) . . . . ?
C28 C29 C30 C31 -0.1(3) . . . . ?
C27 C26 C31 C30 0.8(3) . . . . ?
C19 C26 C31 C30 -175.85(18) . . . . ?
C29 C30 C31 C26 -0.7(3) . . . . ?
C17 C18 C33 C34 -54.5(2) . . . . ?
C13 C18 C33 C34 124.43(18) . . . . ?
C17 C18 C33 C40 74.6(2) . . . . ?
C13 C18 C33 C40 -106.5(2) . . . . ?
C18 C33 C34 C35 -82.4(2) . . . . ?
C40 C33 C34 C35 148.06(17) . . . . ?
C18 C33 C34 C39 97.3(2) . . . . ?
C40 C33 C34 C39 -32.2(2) . . . . ?
C39 C34 C35 C36 0.5(3) . . . . ?
C33 C34 C35 C36 -179.73(18) . . . . ?
C34 C35 C36 C37 -0.4(3) . . . . ?
C35 C36 C37 C38 -0.1(3) . . . . ?
C36 C37 C38 C39 0.5(3) . . . . ?
C37 C38 C39 C34 -0.4(3) . . . . ?
C35 C34 C39 C38 -0.1(3) . . . . ?
C33 C34 C39 C38 -179.83(18) . . . . ?
C18 C33 C40 C45 142.07(18) . . . . ?
C34 C33 C40 C45 -89.2(2) . . . . ?
C18 C33 C40 C41 -38.6(3) . . . . ?
C34 C33 C40 C41 90.2(2) . . . . ?
C45 C40 C41 C42 -0.1(3) . . . . ?
C33 C40 C41 C42 -179.5(2) . . . . ?
C40 C41 C42 C43 -0.6(4) . . . . ?
C41 C42 C43 C44 0.2(4) . . . . ?
C42 C43 C44 C45 0.9(4) . . . . ?
C41 C40 C45 C44 1.3(3) . . . . ?
C33 C40 C45 C44 -179.32(19) . . . . ?
C43 C44 C45 C40 -1.7(3) . . . . ?
C2 N2 C46 C47 -111.97(19) . . . . ?
Yb1 N2 C46 C47 111.27(16) . . . . ?
C2 N2 C46 C51 72.6(2) . . . . ?
Yb1 N2 C46 C51 -64.2(2) . . . . ?
N2 C46 C47 C48 -171.67(16) . . . . ?
C51 C46 C47 C48 4.0(2) . . . . ?
N2 C46 C47 C52 10.6(2) . . . . ?
C51 C46 C47 C52 -173.79(15) . . . . ?
C46 C47 C48 C49 1.4(3) . . . . ?
C52 C47 C48 C49 179.04(16) . . . . ?
C47 C48 C49 C50 -4.4(3) . . . . ?
C47 C48 C49 C65 177.67(18) . . . . ?
C48 C49 C50 C51 2.1(3) . . . . ?
C65 C49 C50 C51 -179.91(18) . . . . ?
C49 C50 C51 C46 3.1(3) . . . . ?
C49 C50 C51 C66 -175.70(17) . . . . ?
N2 C46 C51 C50 169.41(16) . . . . ?
C47 C46 C51 C50 -6.1(3) . . . . ?
N2 C46 C51 C66 -11.7(2) . . . . ?
C47 C46 C51 C66 172.73(15) . . . . ?
C48 C47 C52 C53 78.4(2) . . . . ?
C46 C47 C52 C53 -103.90(18) . . . . ?
C48 C47 C52 C59 -50.4(2) . . . . ?
C46 C47 C52 C59 127.29(17) . . . . ?
C47 C52 C53 C58 -47.6(2) . . . . ?
C59 C52 C53 C58 81.2(2) . . . . ?
C47 C52 C53 C54 136.59(18) . . . . ?
C59 C52 C53 C54 -94.6(2) . . . . ?
C58 C53 C54 C55 -0.8(3) . . . . ?
C52 C53 C54 C55 175.21(19) . . . . ?
C53 C54 C55 C56 1.1(3) . . . . ?
C54 C55 C56 C57 -0.6(3) . . . . ?
C55 C56 C57 C58 -0.1(3) . . . . ?
C56 C57 C58 C53 0.4(3) . . . . ?
C54 C53 C58 C57 0.0(3) . . . . ?
C52 C53 C58 C57 -175.84(17) . . . . ?
C53 C52 C59 C60 2.0(2) . . . . ?
C47 C52 C59 C60 132.43(18) . . . . ?
C53 C52 C59 C64 178.81(16) . . . . ?
C47 C52 C59 C64 -50.7(2) . . . . ?
C64 C59 C60 C61 0.6(3) . . . . ?
C52 C59 C60 C61 177.47(17) . . . . ?
C59 C60 C61 C62 -0.7(3) . . . . ?
C60 C61 C62 C63 0.5(3) . . . . ?
C61 C62 C63 C64 -0.1(3) . . . . ?
C62 C63 C64 C59 0.0(3) . . . . ?
C60 C59 C64 C63 -0.2(3) . . . . ?
C52 C59 C64 C63 -177.25(17) . . . . ?
C50 C51 C66 C73 -115.34(19) . . . . ?
C46 C51 C66 C73 65.8(2) . . . . ?
C50 C51 C66 C67 14.0(2) . . . . ?
C46 C51 C66 C67 -164.84(16) . . . . ?
C73 C66 C67 C72 11.6(3) . . . . ?
C51 C66 C67 C72 -118.2(2) . . . . ?
C73 C66 C67 C68 -164.32(17) . . . . ?
C51 C66 C67 C68 65.9(2) . . . . ?
C72 C67 C68 C69 0.3(3) . . . . ?
C66 C67 C68 C69 176.38(19) . . . . ?
C67 C68 C69 C70 -0.8(3) . . . . ?
C68 C69 C70 C71 0.6(4) . . . . ?
C69 C70 C71 C72 0.1(4) . . . . ?
C68 C67 C72 C71 0.5(3) . . . . ?
C66 C67 C72 C71 -175.44(19) . . . . ?
C70 C71 C72 C67 -0.7(3) . . . . ?
C67 C66 C73 C74 -83.1(2) . . . . ?
C51 C66 C73 C74 47.2(2) . . . . ?
C67 C66 C73 C78 94.2(2) . . . . ?
C51 C66 C73 C78 -135.43(17) . . . . ?
C67 C66 C73 Yb1 -177.27(11) . . . . ?
C51 C66 C73 Yb1 -46.90(18) . . . . ?
C78 C73 C74 C75 3.1(3) . . . . ?
C66 C73 C74 C75 -179.57(17) . . . . ?
Yb1 C73 C74 C75 -64.33(18) . . . . ?
C78 C73 C74 Yb1 67.41(15) . . . . ?
C66 C73 C74 Yb1 -115.24(16) . . . . ?
C73 C74 C75 C76 -1.8(3) . . . . ?
Yb1 C74 C75 C76 -63.31(18) . . . . ?
C73 C74 C75 Yb1 61.47(17) . . . . ?
C74 C75 C76 C77 -0.4(3) . . . . ?
Yb1 C75 C76 C77 -63.04(18) . . . . ?
C74 C75 C76 Yb1 62.61(18) . . . . ?
C75 C76 C77 C78 1.4(3) . . . . ?
Yb1 C76 C77 C78 -63.20(17) . . . . ?
C75 C76 C77 Yb1 64.61(19) . . . . ?
C76 C77 C78 C73 -0.1(3) . . . . ?
Yb1 C77 C78 C73 -65.94(16) . . . . ?
C76 C77 C78 Yb1 65.79(18) . . . . ?
C74 C73 C78 C77 -2.1(3) . . . . ?
C66 C73 C78 C77 -179.47(17) . . . . ?
Yb1 C73 C78 C77 67.39(17) . . . . ?
C74 C73 C78 Yb1 -69.47(16) . . . . ?
C66 C73 C78 Yb1 113.13(15) . . . . ?
C79 O1 C80 C81 167.36(18) . . . . ?
Yb1 O1 C80 C81 -41.8(2) . . . . ?
C82 O2 C81 C80 156.7(2) . . . . ?
Yb1 O2 C81 C80 -45.3(3) . . . . ?
O1 C80 C81 O2 55.6(3) . . . . ?
C7S C2S C3S C4S 3.7(5) . . . . ?
C1S C2S C3S C4S -178.0(4) . . . . ?
C2S C3S C4S C5S -2.4(6) . . . . ?
C3S C4S C5S C6S 0.3(6) . . . . ?
C4S C5S C6S C7S 0.5(6) . . . . ?
C3S C2S C7S C6S -2.9(4) . . . . ?
C1S C2S C7S C6S 178.8(3) . . . . ?
C5S C6S C7S C2S 0.9(5) . . . . ?
C14S C9S C10S C11S 0.0 . . . . ?
C8S C9S C10S C11S 177.7(4) . . . . ?
C9S C10S C11S C12S 0.0 . . . . ?
C10S C11S C12S C13S 0.0 . . . . ?
C11S C12S C13S C14S 0.0 . . . . ?
C12S C13S C14S C9S 0.0 . . . . ?
C10S C9S C14S C13S 0.0 . . . . ?
C8S C9S C14S C13S -177.7(4) . . . . ?
C14Q C9Q C10Q C11Q 0.0 . . . . ?
C8Q C9Q C10Q C11Q -176.0(5) . . . . ?
C9Q C10Q C11Q C12Q 0.0 . . . . ?
C10Q C11Q C12Q C13Q 0.0 . . . . ?
C11Q C12Q C13Q C14Q 0.0 . . . . ?
C12Q C13Q C14Q C9Q 0.0 . . . . ?
C10Q C9Q C14Q C13Q 0.0 . . . . ?
C8Q C9Q C14Q C13Q 176.0(5) . . . . ?
C21S C16S C17S C18S 0.0 . . . . ?
C15S C16S C17S C18S 173.0(12) . . . . ?
C16S C17S C18S C19S 0.0 . . . . ?
C17S C18S C19S C20S 0.0 . . . . ?
C18S C19S C20S C21S 0.0 . . . . ?
C19S C20S C21S C16S 0.0 . . . . ?
C17S C16S C21S C20S 0.0 . . . . ?
C15S C16S C21S C20S -173.2(12) . . . . ?
C21Q C16Q C17Q C18Q 0.0 . . . . ?
C15Q C16Q C17Q C18Q 175.1(18) . . . . ?
C16Q C17Q C18Q C19Q 0.0 . . . . ?
C17Q C18Q C19Q C20Q 0.0 . . . . ?
C18Q C19Q C20Q C21Q 0.0 . . . . ?
C19Q C20Q C21Q C16Q 0.0 . . . . ?
C17Q C16Q C21Q C20Q 0.0 . . . . ?
C15Q C16Q C21Q C20Q -174.9(19) . . . . ?
